data_2205933
loop_
_publ_author_name
'\,Samil I\,s\?ik'
'Yavuz K\"oysal'
'Ebubekir Septio\~glu'
'\"Unsal \,Cal\?i\,s'

_publ_section_title
;
 2-[(2-Chloro-3,4-dimethoxybenzylidene)amino]adamantane
;
_journal_issue 6
_journal_name_full 'Acta Crystallographica Section E'
_journal_page_first o1853
_journal_page_last o1854
_journal_paper_doi 10.1107/S1600536805015692
_journal_volume 61
_journal_year 2005
_chemical_formula_iupac 'C19 H24 Cl N O2'
_chemical_formula_moiety 'C19 H24 Cl N O2'
_chemical_formula_sum 'C19 H24 Cl N O2'
_chemical_formula_weight 333.86
_chemical_name_systematic
;
2-[(2-chloro-3,4-dimethoxybenzylidene)amino]adamantane
;
_space_group_IT_number 14
_symmetry_cell_setting monoclinic
_symmetry_space_group_name_Hall '-P 2ybc'
_symmetry_space_group_name_H-M 'P 1 21/c 1'
_atom_sites_solution_hydrogens geom
_atom_sites_solution_primary direct
_atom_sites_solution_secondary difmap
_cell_angle_alpha 90.00
_cell_angle_beta 107.610(6)
_cell_angle_gamma 90.00
_cell_formula_units_Z 4
_cell_length_a 14.2591(11)
_cell_length_b 9.9334(5)
_cell_length_c 12.7325(10)
_cell_measurement_reflns_used 12884
_cell_measurement_temperature 293(2)
_cell_measurement_theta_max 27.50
_cell_measurement_theta_min 1.50
_cell_volume 1718.9(2)
_computing_cell_refinement X-AREA
_computing_data_collection 'X-AREA (Stoe & Cie, 2002)'
_computing_data_reduction 'X-RED32 (Stoe & Cie, 2002)'
_computing_molecular_graphics 'ORTEPIII (Burnett & Johnson, 1996)'
_computing_publication_material 'WinGX (Farrugia, 1999) and PARST (Nardelli, 1995)'
_computing_structure_refinement 'SHELXL97 (Sheldrick, 1997)'
_computing_structure_solution 'SHELXS97 (Sheldrick, 1997)'
_diffrn_ambient_temperature 293(2)
_diffrn_detector_area_resol_mean 6.67
_diffrn_measured_fraction_theta_full 0.999
_diffrn_measured_fraction_theta_max 0.999
_diffrn_measurement_device_type 'Stoe IPDS-2'
_diffrn_measurement_method \W
_diffrn_radiation_monochromator graphite
_diffrn_radiation_source 'fine-focus sealed tube'
_diffrn_radiation_type MoK\a
_diffrn_radiation_wavelength 0.71073
_diffrn_reflns_av_R_equivalents 0.0679
_diffrn_reflns_av_sigmaI/netI 0.0429
_diffrn_reflns_limit_h_max 16
_diffrn_reflns_limit_h_min -17
_diffrn_reflns_limit_k_max 12
_diffrn_reflns_limit_k_min -11
_diffrn_reflns_limit_l_max 15
_diffrn_reflns_limit_l_min -15
_diffrn_reflns_number 11934
_diffrn_reflns_theta_full 26.00
_diffrn_reflns_theta_max 26.00
_diffrn_reflns_theta_min 1.50
_exptl_absorpt_coefficient_mu 0.232
_exptl_absorpt_correction_T_max 0.9638
_exptl_absorpt_correction_T_min 0.8980
_exptl_absorpt_correction_type integration
_exptl_absorpt_process_details '(X-RED32; Stoe & Cie, 2002)'
_exptl_crystal_colour colourless
_exptl_crystal_density_diffrn 1.290
_exptl_crystal_density_method 'not measured'
_exptl_crystal_description prism
_exptl_crystal_F_000 712
_exptl_crystal_size_max 0.800
_exptl_crystal_size_mid 0.420
_exptl_crystal_size_min 0.120
_refine_diff_density_max 0.171
_refine_diff_density_min -0.321
_refine_ls_extinction_method none
_refine_ls_goodness_of_fit_ref 1.048
_refine_ls_hydrogen_treatment constr
_refine_ls_matrix_type full
_refine_ls_number_parameters 208
_refine_ls_number_reflns 3371
_refine_ls_number_restraints 0
_refine_ls_restrained_S_all 1.048
_refine_ls_R_factor_all 0.0557
_refine_ls_R_factor_gt 0.0432
_refine_ls_shift/su_max 0.000
_refine_ls_shift/su_mean 0.000
_refine_ls_structure_factor_coef Fsqd
_refine_ls_weighting_details 'calc w = 1/[\s^2^(Fo^2^)+(0.0763P)^2^+0.0027P] where P=(Fo^2^+2Fc^2^)/3'
_refine_ls_weighting_scheme calc
_refine_ls_wR_factor_gt 0.1179
_refine_ls_wR_factor_ref 0.1254
_reflns_number_gt 2604
_reflns_number_total 3371
_reflns_threshold_expression I>2\s(I)
_cod_data_source_file fl6163.cif
_cod_data_source_block I
_cod_original_sg_symbol_H-M 'P 21/c'
_cod_database_code 2205933

loop_
_symmetry_equiv_pos_as_xyz
'x, y, z'
'-x, y+1/2, -z+1/2'
'-x, -y, -z'
'x, -y-1/2, z-1/2'

loop_
_atom_site_label
_atom_site_fract_x
_atom_site_fract_y
_atom_site_fract_z
_atom_site_U_iso_or_equiv
_atom_site_adp_type
_atom_site_calc_flag
_atom_site_refinement_flags
_atom_site_occupancy
_atom_site_type_symbol
C18 0.55476(17) -0.0060(2) 0.8333(2) 0.0900(7) Uani d . 1 C
H18A 0.5152 -0.0039 0.8824 0.135 Uiso calc R 1 H
H18B 0.6062 -0.0713 0.8589 0.135 Uiso calc R 1 H
H18C 0.5144 -0.0299 0.7607 0.135 Uiso calc R 1 H
C19 0.47684(15) 0.1894(3) 0.50040(17) 0.0812(6) Uani d . 1 C
H19A 0.4066 0.1951 0.4835 0.122 Uiso calc R 1 H
H19B 0.4932 0.1204 0.4561 0.122 Uiso calc R 1 H
H19C 0.5022 0.2742 0.4851 0.122 Uiso calc R 1 H
C2 0.75931(12) 0.12090(14) 0.81131(12) 0.0469(4) Uani d . 1 C
C3 0.65787(12) 0.12821(15) 0.76490(13) 0.0500(4) Uani d . 1 C
C4 0.61896(12) 0.14685(17) 0.65194(14) 0.0525(4) Uani d . 1 C
C5 0.68116(12) 0.15269(18) 0.58674(13) 0.0551(4) Uani d . 1 C
H5 0.6553 0.1635 0.5109 0.066 Uiso calc R 1 H
C6 0.78099(12) 0.14244(16) 0.63462(13) 0.0515(4) Uani d . 1 C
H6 0.8218 0.1456 0.5898 0.062 Uiso calc R 1 H
C1 0.82330(11) 0.12749(14) 0.74744(12) 0.0458(3) Uani d . 1 C
C7 0.93132(12) 0.12594(15) 0.79430(13) 0.0484(4) Uani d . 1 C
H7 0.9600 0.1374 0.8697 0.058 Uiso calc R 1 H
C8 1.09117(11) 0.12276(16) 0.78029(12) 0.0500(4) Uani d . 1 C
H8 1.1083 0.1318 0.8605 0.060 Uiso calc R 1 H
C15 1.12403(12) 0.24865(16) 0.73182(14) 0.0562(4) Uani d . 1 C
H15 1.0900 0.3276 0.7488 0.067 Uiso calc R 1 H
C16 1.09953(14) 0.2341(2) 0.60685(15) 0.0683(5) Uani d . 1 C
H16A 1.0291 0.2236 0.5742 0.082 Uiso calc R 1 H
H16B 1.1198 0.3145 0.5763 0.082 Uiso calc R 1 H
C11 1.15222(14) 0.1124(2) 0.57975(14) 0.0671(5) Uani d . 1 C
H11 1.1362 0.1033 0.4996 0.081 Uiso calc R 1 H
C12 1.26289(15) 0.1314(2) 0.63010(16) 0.0707(5) Uani d . 1 C
H12A 1.2838 0.2116 0.5999 0.085 Uiso calc R 1 H
H12B 1.2974 0.0548 0.6121 0.085 Uiso calc R 1 H
C13 1.28809(13) 0.14467(19) 0.75510(15) 0.0591(4) Uani d . 1 C
H13 1.3593 0.1559 0.7875 0.071 Uiso calc R 1 H
C17 1.25487(13) 0.01895(18) 0.80195(15) 0.0611(4) Uani d . 1 C
H17A 1.2712 0.0269 0.8814 0.073 Uiso calc R 1 H
H17B 1.2888 -0.0591 0.7855 0.073 Uiso calc R 1 H
C9 1.14378(12) 0.00101(16) 0.75171(13) 0.0528(4) Uani d . 1 C
H9 1.1229 -0.0804 0.7820 0.063 Uiso calc R 1 H
C10 1.11964(14) -0.01339(19) 0.62733(15) 0.0627(4) Uani d . 1 C
H10A 1.1531 -0.0915 0.6102 0.075 Uiso calc R 1 H
H10B 1.0494 -0.0263 0.5947 0.075 Uiso calc R 1 H
C14 1.23511(13) 0.26620(18) 0.78330(16) 0.0633(5) Uani d . 1 C
H14A 1.2566 0.3475 0.7552 0.076 Uiso calc R 1 H
H14B 1.2508 0.2746 0.8626 0.076 Uiso calc R 1 H
N1 0.98483(10) 0.10937(14) 0.73346(11) 0.0556(3) Uani d . 1 N
O1 0.59689(10) 0.12317(13) 0.83040(11) 0.0659(3) Uani d . 1 O
O2 0.51893(9) 0.15739(14) 0.61334(11) 0.0691(4) Uani d . 1 O
Cl1 0.80551(3) 0.09987(5) 0.95260(3) 0.06582(18) Uani d . 1 Cl

loop_
_atom_site_aniso_label
_atom_site_aniso_U_11
_atom_site_aniso_U_22
_atom_site_aniso_U_33
_atom_site_aniso_U_12
_atom_site_aniso_U_13
_atom_site_aniso_U_23
C18 0.0842(16) 0.0892(16) 0.1184(19) 0.0063(12) 0.0630(14) 0.0251(13)
C19 0.0557(10) 0.1124(18) 0.0682(12) 0.0091(11) 0.0076(8) 0.0123(11)
C2 0.0554(9) 0.0429(8) 0.0446(8) 0.0022(6) 0.0184(6) -0.0010(6)
C3 0.0538(9) 0.0489(8) 0.0539(8) 0.0026(7) 0.0261(7) -0.0007(6)
C4 0.0459(8) 0.0553(9) 0.0571(9) -0.0002(7) 0.0168(7) 0.0003(7)
C5 0.0509(9) 0.0686(10) 0.0449(8) -0.0037(8) 0.0130(7) 0.0015(7)
C6 0.0510(9) 0.0594(9) 0.0475(8) -0.0054(7) 0.0199(7) -0.0008(6)
C1 0.0485(8) 0.0418(7) 0.0478(8) -0.0023(6) 0.0157(6) -0.0019(6)
C7 0.0500(9) 0.0477(8) 0.0459(8) -0.0012(7) 0.0122(6) -0.0010(6)
C8 0.0426(8) 0.0611(9) 0.0433(8) -0.0027(7) 0.0086(6) -0.0018(6)
C15 0.0464(8) 0.0449(8) 0.0720(10) 0.0011(7) 0.0101(7) -0.0016(7)
C16 0.0564(10) 0.0715(12) 0.0702(11) -0.0042(9) 0.0088(8) 0.0272(9)
C11 0.0656(11) 0.0900(14) 0.0458(9) -0.0098(10) 0.0169(8) 0.0012(8)
C12 0.0635(11) 0.0857(13) 0.0696(12) -0.0067(10) 0.0303(9) 0.0016(9)
C13 0.0417(8) 0.0660(10) 0.0666(10) -0.0012(8) 0.0120(7) -0.0016(8)
C17 0.0542(10) 0.0606(10) 0.0641(10) 0.0115(8) 0.0112(7) 0.0079(8)
C9 0.0562(9) 0.0435(8) 0.0572(9) -0.0014(7) 0.0148(7) 0.0065(6)
C10 0.0627(11) 0.0610(10) 0.0635(10) -0.0070(8) 0.0177(8) -0.0157(8)
C14 0.0508(9) 0.0538(10) 0.0804(12) -0.0078(8) 0.0126(8) -0.0066(8)
N1 0.0449(7) 0.0703(9) 0.0507(7) -0.0061(6) 0.0131(6) -0.0036(6)
O1 0.0650(8) 0.0753(8) 0.0699(8) 0.0084(6) 0.0393(6) 0.0034(6)
O2 0.0453(6) 0.0960(10) 0.0649(8) 0.0052(6) 0.0151(5) 0.0083(6)
Cl1 0.0742(3) 0.0807(3) 0.0447(2) 0.0086(2) 0.02106(19) 0.00249(18)

loop_
_atom_type_symbol
_atom_type_description
_atom_type_scat_dispersion_real
_atom_type_scat_dispersion_imag
_atom_type_scat_source
C C 0.0030 0.0020 'International Tables Vol C Tables 4.2.6.8 and 6.1.1.4'
H H 0.0000 0.0000 'International Tables Vol C Tables 4.2.6.8 and 6.1.1.4'
N N 0.0060 0.0030 'International Tables Vol C Tables 4.2.6.8 and 6.1.1.4'
O O 0.0110 0.0060 'International Tables Vol C Tables 4.2.6.8 and 6.1.1.4'
Cl Cl 0.1480 0.1590 'International Tables Vol C Tables 4.2.6.8 and 6.1.1.4'

loop_
_geom_angle_atom_site_label_1
_geom_angle_atom_site_label_2
_geom_angle_atom_site_label_3
_geom_angle
_geom_angle_publ_flag
O1 C18 H18A 109.5 ?
O1 C18 H18B 109.5 ?
H18A C18 H18B 109.5 ?
O1 C18 H18C 109.5 ?
H18A C18 H18C 109.5 ?
H18B C18 H18C 109.5 ?
O2 C19 H19A 109.5 ?
O2 C19 H19B 109.5 ?
H19A C19 H19B 109.5 ?
O2 C19 H19C 109.5 ?
H19A C19 H19C 109.5 ?
H19B C19 H19C 109.5 ?
C3 C2 C1 122.00(14) ?
C3 C2 Cl1 117.92(11) ?
C1 C2 Cl1 120.06(13) ?
O1 C3 C4 120.33(15) ?
O1 C3 C2 120.53(15) ?
C4 C3 C2 119.07(14) ?
O2 C4 C5 124.68(15) ?
O2 C4 C3 115.45(14) ?
C5 C4 C3 119.87(15) ?
C6 C5 C4 119.74(15) ?
C6 C5 H5 120.1 ?
C4 C5 H5 120.1 ?
C5 C6 C1 122.38(15) ?
C5 C6 H6 118.8 ?
C1 C6 H6 118.8 ?
C6 C1 C2 116.89(15) ?
C6 C1 C7 119.60(14) ?
C2 C1 C7 123.44(14) ?
N1 C7 C1 120.58(14) ?
N1 C7 H7 119.7 ?
C1 C7 H7 119.7 ?
N1 C8 C9 110.86(13) ?
N1 C8 C15 108.50(13) ?
C9 C8 C15 108.64(13) ?
N1 C8 H8 109.6 ?
C9 C8 H8 109.6 ?
C15 C8 H8 109.6 ?
C16 C15 C8 109.94(13) ?
C16 C15 C14 109.72(15) ?
C8 C15 C14 108.91(13) ?
C16 C15 H15 109.4 ?
C8 C15 H15 109.4 ?
C14 C15 H15 109.4 ?
C11 C16 C15 109.83(14) ?
C11 C16 H16A 109.7 ?
C15 C16 H16A 109.7 ?
C11 C16 H16B 109.7 ?
C15 C16 H16B 109.7 ?
H16A C16 H16B 108.2 ?
C16 C11 C10 109.39(15) ?
C16 C11 C12 109.08(16) ?
C10 C11 C12 109.62(16) ?
C16 C11 H11 109.6 ?
C10 C11 H11 109.6 ?
C12 C11 H11 109.6 ?
C11 C12 C13 109.64(14) ?
C11 C12 H12A 109.7 ?
C13 C12 H12A 109.7 ?
C11 C12 H12B 109.7 ?
C13 C12 H12B 109.7 ?
H12A C12 H12B 108.2 ?
C17 C13 C14 108.84(15) ?
C17 C13 C12 109.55(15) ?
C14 C13 C12 109.69(15) ?
C17 C13 H13 109.6 ?
C14 C13 H13 109.6 ?
C12 C13 H13 109.6 ?
C13 C17 C9 109.76(13) ?
C13 C17 H17A 109.7 ?
C9 C17 H17A 109.7 ?
C13 C17 H17B 109.7 ?
C9 C17 H17B 109.7 ?
H17A C17 H17B 108.2 ?
C10 C9 C8 110.50(13) ?
C10 C9 C17 109.01(14) ?
C8 C9 C17 109.28(13) ?
C10 C9 H9 109.3 ?
C8 C9 H9 109.3 ?
C17 C9 H9 109.3 ?
C11 C10 C9 109.69(13) ?
C11 C10 H10A 109.7 ?
C9 C10 H10A 109.7 ?
C11 C10 H10B 109.7 ?
C9 C10 H10B 109.7 ?
H10A C10 H10B 108.2 ?
C13 C14 C15 109.38(14) ?
C13 C14 H14A 109.8 ?
C15 C14 H14A 109.8 ?
C13 C14 H14B 109.8 ?
C15 C14 H14B 109.8 ?
H14A C14 H14B 108.2 ?
C7 N1 C8 119.22(14) yes
C3 O1 C18 113.47(14) yes
C4 O2 C19 117.28(14) yes

loop_
_geom_bond_atom_site_label_1
_geom_bond_atom_site_label_2
_geom_bond_distance
_geom_bond_publ_flag
C18 O1 1.422(2) ?
C18 H18A 0.9600 ?
C18 H18B 0.9600 ?
C18 H18C 0.9600 ?
C19 O2 1.417(2) ?
C19 H19A 0.9600 ?
C19 H19B 0.9600 ?
C19 H19C 0.9600 ?
C2 C3 1.389(2) ?
C2 C1 1.395(2) ?
C2 Cl1 1.7310(15) yes
C3 O1 1.3759(18) yes
C3 C4 1.389(2) ?
C4 O2 1.365(2) yes
C4 C5 1.387(2) ?
C5 C6 1.372(2) ?
C5 H5 0.9300 ?
C6 C1 1.388(2) ?
C6 H6 0.9300 ?
C1 C7 1.474(2) ?
C7 N1 1.252(2) yes
C7 H7 0.9300 ?
C8 N1 1.458(2) yes
C8 C9 1.524(2) ?
C8 C15 1.529(2) ?
C8 H8 0.9800 ?
C15 C16 1.529(2) ?
C15 C14 1.530(2) ?
C15 H15 0.9800 ?
C16 C11 1.517(3) ?
C16 H16A 0.9700 ?
C16 H16B 0.9700 ?
C11 C10 1.522(3) ?
C11 C12 1.525(3) ?
C11 H11 0.9800 ?
C12 C13 1.528(3) ?
C12 H12A 0.9700 ?
C12 H12B 0.9700 ?
C13 C17 1.520(3) ?
C13 C14 1.523(3) ?
C13 H13 0.9800 ?
C17 C9 1.529(2) ?
C17 H17A 0.9700 ?
C17 H17B 0.9700 ?
C9 C10 1.522(2) ?
C9 H9 0.9800 ?
C10 H10A 0.9700 ?
C10 H10B 0.9700 ?
C14 H14A 0.9700 ?
C14 H14B 0.9700 ?

loop_
_geom_hbond_atom_site_label_D
_geom_hbond_atom_site_label_H
_geom_hbond_atom_site_label_A
_geom_hbond_site_symmetry_A
_geom_hbond_distance_DH
_geom_hbond_distance_HA
_geom_hbond_distance_DA
_geom_hbond_angle_DHA
C17 H17A Cl1 3_757 0.97 2.94 3.6784(19) 134
C14 H14A Cg1 2_545 0.97 2.93 3.7274(19) 141

loop_
_geom_torsion_atom_site_label_1
_geom_torsion_atom_site_label_2
_geom_torsion_atom_site_label_3
_geom_torsion_atom_site_label_4
_geom_torsion
_geom_torsion_publ_flag
C1 C2 C3 O1 -179.14(14) ?
Cl1 C2 C3 O1 2.1(2) ?
C1 C2 C3 C4 -2.0(2) ?
Cl1 C2 C3 C4 179.15(12) ?
O1 C3 C4 O2 -0.8(2) ?
C2 C3 C4 O2 -177.93(14) ?
O1 C3 C4 C5 179.56(15) ?
C2 C3 C4 C5 2.5(2) ?
O2 C4 C5 C6 179.26(16) ?
C3 C4 C5 C6 -1.2(3) ?
C4 C5 C6 C1 -0.6(3) ?
C5 C6 C1 C2 1.1(2) ?
C5 C6 C1 C7 -176.03(15) ?
C3 C2 C1 C6 0.3(2) ?
Cl1 C2 C1 C6 179.08(11) ?
C3 C2 C1 C7 177.27(14) ?
Cl1 C2 C1 C7 -4.0(2) ?
C6 C1 C7 N1 -15.2(2) yes
C2 C1 C7 N1 167.95(15) yes
N1 C8 C15 C16 -61.58(17) ?
C9 C8 C15 C16 59.02(16) ?
N1 C8 C15 C14 178.17(13) ?
C9 C8 C15 C14 -61.23(17) ?
C8 C15 C16 C11 -60.00(18) ?
C14 C15 C16 C11 59.76(18) ?
C15 C16 C11 C10 59.67(19) ?
C15 C16 C11 C12 -60.22(18) ?
C16 C11 C12 C13 60.43(19) ?
C10 C11 C12 C13 -59.3(2) ?
C11 C12 C13 C17 59.2(2) ?
C11 C12 C13 C14 -60.2(2) ?
C14 C13 C17 C9 60.16(19) ?
C12 C13 C17 C9 -59.78(19) ?
N1 C8 C9 C10 59.93(16) ?
C15 C8 C9 C10 -59.21(16) ?
N1 C8 C9 C17 179.88(13) ?
C15 C8 C9 C17 60.74(16) ?
C13 C17 C9 C10 60.22(18) ?
C13 C17 C9 C8 -60.63(18) ?
C16 C11 C10 C9 -59.42(19) ?
C12 C11 C10 C9 60.13(19) ?
C8 C9 C10 C11 59.84(19) ?
C17 C9 C10 C11 -60.27(18) ?
C17 C13 C14 C15 -60.64(19) ?
C12 C13 C14 C15 59.21(19) ?
C16 C15 C14 C13 -58.90(19) ?
C8 C15 C14 C13 61.48(19) ?
C1 C7 N1 C8 173.44(14) yes
C9 C8 N1 C7 129.10(15) ?
C15 C8 N1 C7 -111.68(16) ?
C4 C3 O1 C18 83.2(2) ?
C2 C3 O1 C18 -99.71(19) ?
C5 C4 O2 C19 -6.3(3) ?
C3 C4 O2 C19 174.08(17) ?
